data_4104498
loop_
_publ_author_name
'Annie J. Jiang'
'Jeffrey H. Simpson'
'Peter M\"uller'
'Richard R. Schrock'

_publ_section_title
;
 Fundamental Studies of Tungsten Alkylidene Imido Monoalkoxidepyrrolide
 Complexes
;
_journal_name_full 'Journal of the American Chemical Society'
_journal_page_first 7770
_journal_page_last 7780
_journal_paper_doi 10.1021/ja9012694
_journal_volume 131
_journal_year 2009
_chemical_formula_sum 'C57 H66 N2 O3 W'
_chemical_formula_weight 1010.97
_chemical_name_systematic
; 
 ? 
;
_space_group_IT_number 15
_symmetry_cell_setting monoclinic
_symmetry_space_group_name_Hall '-C 2yc'
_symmetry_space_group_name_H-M 'C 1 2/c 1'
_atom_sites_solution_hydrogens geom
_atom_sites_solution_primary direct
_atom_sites_solution_secondary difmap
_audit_creation_method SHELXL-97
_cell_angle_alpha 90.00
_cell_angle_beta 108.4460(10)
_cell_angle_gamma 90.00
_cell_formula_units_Z 8
_cell_length_a 43.193(3)
_cell_length_b 11.8637(9)
_cell_length_c 20.2109(15)
_cell_measurement_reflns_used 9722
_cell_measurement_temperature 100(2)
_cell_measurement_theta_max 30.53
_cell_measurement_theta_min 2.41
_cell_volume 9824.5(12)
_computing_cell_refinement 'SAINT 7.46A (Bruker-AXS, 2008)'
_computing_data_collection 'APEX2 3.0 (Bruker-AXS, 2008)'
_computing_data_reduction 'SAINT 7.46A (Bruker-AXS, 2008)'
_computing_molecular_graphics 'Bruker SHELXTL'
_computing_publication_material 'Bruker SHELXTL'
_computing_structure_refinement 'SHELXL-97 (Sheldrick, 2008)'
_computing_structure_solution 'SHELXS-97 (Sheldrick, 2008)'
_diffrn_ambient_temperature 100(2)
_diffrn_detector_area_resol_mean 8.3
_diffrn_measured_fraction_theta_full 1.000
_diffrn_measured_fraction_theta_max 1.000
_diffrn_measurement_device_type 'Bruker Smart APEX CCD'
_diffrn_measurement_method 'omega and phi scans'
_diffrn_radiation_monochromator graphite
_diffrn_radiation_source 'fine-focus sealed tube'
_diffrn_radiation_type MoK\a
_diffrn_radiation_wavelength 0.71073
_diffrn_reflns_av_R_equivalents 0.0483
_diffrn_reflns_av_sigmaI/netI 0.0251
_diffrn_reflns_limit_h_max 59
_diffrn_reflns_limit_h_min -59
_diffrn_reflns_limit_k_max 16
_diffrn_reflns_limit_k_min -16
_diffrn_reflns_limit_l_max 28
_diffrn_reflns_limit_l_min -28
_diffrn_reflns_number 127873
_diffrn_reflns_theta_full 29.57
_diffrn_reflns_theta_max 29.57
_diffrn_reflns_theta_min 0.99
_exptl_absorpt_coefficient_mu 2.397
_exptl_absorpt_correction_T_max 0.7151
_exptl_absorpt_correction_T_min 0.5856
_exptl_absorpt_correction_type multi-scan
_exptl_absorpt_process_details 'SADABS (Sheldrick, 2008)'
_exptl_crystal_colour yellow
_exptl_crystal_density_diffrn 1.367
_exptl_crystal_density_method 'not measured'
_exptl_crystal_description block
_exptl_crystal_F_000 4160
_exptl_crystal_size_max 0.25
_exptl_crystal_size_mid 0.25
_exptl_crystal_size_min 0.15
_refine_diff_density_max 1.029
_refine_diff_density_min -1.016
_refine_diff_density_rms 0.089
_refine_ls_extinction_method none
_refine_ls_goodness_of_fit_ref 1.189
_refine_ls_hydrogen_treatment mixed
_refine_ls_matrix_type full
_refine_ls_number_parameters 974
_refine_ls_number_reflns 13768
_refine_ls_number_restraints 3200
_refine_ls_restrained_S_all 1.103
_refine_ls_R_factor_all 0.0390
_refine_ls_R_factor_gt 0.0303
_refine_ls_shift/su_max 0.002
_refine_ls_shift/su_mean 0.000
_refine_ls_structure_factor_coef Fsqd
_refine_ls_weighting_details 'calc w=1/[\s^2^(Fo^2^)+(0.0105P)^2^+40.5041P] where P=(Fo^2^+2Fc^2^)/3'
_refine_ls_weighting_scheme calc
_refine_ls_wR_factor_gt 0.0667
_refine_ls_wR_factor_ref 0.0700
_reflns_number_gt 11855
_reflns_number_total 13768
_reflns_threshold_expression >2sigma(I)
_cod_data_source_file ja9012694_si_002.cif
_cod_data_source_block 08335
_cod_original_cell_volume 9824.6(13)
_cod_database_code 4104498

loop_
_symmetry_equiv_pos_as_xyz
'x, y, z'
'-x, y, -z+1/2'
'x+1/2, y+1/2, z'
'-x+1/2, y+1/2, -z+1/2'
'-x, -y, -z'
'x, -y, z-1/2'
'-x+1/2, -y+1/2, -z'
'x+1/2, -y+1/2, z-1/2'

loop_
_atom_site_label
_atom_site_type_symbol
_atom_site_fract_x
_atom_site_fract_y
_atom_site_fract_z
_atom_site_U_iso_or_equiv
_atom_site_adp_type
_atom_site_occupancy
_atom_site_symmetry_multiplicity
_atom_site_calc_flag
_atom_site_refinement_flags
_atom_site_disorder_assembly
_atom_site_disorder_group
C1 C 0.18421(7) 0.3066(3) 0.93664(15) 0.0250(5) Uani 0.9205(5) 1 d PDU A 1
H1A H 0.1731(7) 0.2467(16) 0.9113(15) 0.030 Uiso 0.9205(5) 1 d PD A 1
H1B H 0.1982(7) 0.292(2) 0.9837(10) 0.030 Uiso 0.9205(5) 1 d PD A 1
W1 W 0.173802(2) 0.458675(10) 0.909031(5) 0.01771(4) Uani 0.9205(5) 1 d PDU A 1
N1 N 0.14453(7) 0.4283(2) 0.82958(14) 0.0199(5) Uani 0.9205(5) 1 d PDU A 1
C11 C 0.12687(7) 0.4034(3) 0.76015(15) 0.0201(6) Uani 0.9205(5) 1 d PDU A 1
C12 C 0.09562(8) 0.4516(3) 0.72912(18) 0.0230(6) Uani 0.9205(5) 1 d PDU A 1
C121 C 0.07972(8) 0.5275(3) 0.76924(16) 0.0249(7) Uani 0.9205(5) 1 d PDU A 1
H121 H 0.0954 0.5370 0.8173 0.030 Uiso 0.9205(5) 1 calc PR A 1
C122 C 0.04892(10) 0.4757(4) 0.7759(2) 0.0457(10) Uani 0.9205(5) 1 d PDU A 1
H12A H 0.0330 0.4661 0.7294 0.069 Uiso 0.9205(5) 1 calc PR A 1
H12B H 0.0398 0.5253 0.8038 0.069 Uiso 0.9205(5) 1 calc PR A 1
H12C H 0.0540 0.4021 0.7988 0.069 Uiso 0.9205(5) 1 calc PR A 1
C123 C 0.07241(15) 0.6443(4) 0.7362(3) 0.0468(11) Uani 0.9205(5) 1 d PDU A 1
H12D H 0.0923 0.6761 0.7304 0.070 Uiso 0.9205(5) 1 calc PR A 1
H12E H 0.0646 0.6937 0.7664 0.070 Uiso 0.9205(5) 1 calc PR A 1
H12F H 0.0556 0.6382 0.6905 0.070 Uiso 0.9205(5) 1 calc PR A 1
C13 C 0.07924(10) 0.4271(5) 0.6594(2) 0.0285(9) Uani 0.9205(5) 1 d PDU A 1
H13 H 0.0584 0.4595 0.6376 0.034 Uiso 0.9205(5) 1 calc PR A 1
C14 C 0.09265(10) 0.3567(3) 0.62095(19) 0.0288(9) Uani 0.9205(5) 1 d PDU A 1
H14 H 0.0811 0.3412 0.5734 0.035 Uiso 0.9205(5) 1 calc PR A 1
C15 C 0.12308(10) 0.3090(3) 0.65246(19) 0.0249(8) Uani 0.9205(5) 1 d PDU A 1
H15 H 0.1320 0.2601 0.6260 0.030 Uiso 0.9205(5) 1 calc PR A 1
C16 C 0.14084(9) 0.3308(4) 0.7217(2) 0.0218(6) Uani 0.9205(5) 1 d PDU A 1
C161 C 0.17460(9) 0.2789(3) 0.7523(2) 0.0263(7) Uani 0.9205(5) 1 d PDU A 1
H161 H 0.1829 0.2995 0.8029 0.032 Uiso 0.9205(5) 1 calc PR A 1
C162 C 0.19808(9) 0.3277(4) 0.7173(2) 0.0386(8) Uani 0.9205(5) 1 d PDU A 1
H16A H 0.1916 0.3030 0.6686 0.058 Uiso 0.9205(5) 1 calc PR A 1
H16B H 0.2203 0.3014 0.7418 0.058 Uiso 0.9205(5) 1 calc PR A 1
H16C H 0.1975 0.4102 0.7191 0.058 Uiso 0.9205(5) 1 calc PR A 1
C163 C 0.17346(9) 0.1498(3) 0.7473(2) 0.0414(8) Uani 0.9205(5) 1 d PDU A 1
H16D H 0.1580 0.1207 0.7697 0.062 Uiso 0.9205(5) 1 calc PR A 1
H16E H 0.1952 0.1191 0.7710 0.062 Uiso 0.9205(5) 1 calc PR A 1
H16F H 0.1665 0.1272 0.6982 0.062 Uiso 0.9205(5) 1 calc PR A 1
N2 N 0.20971(6) 0.5067(2) 0.86701(16) 0.0253(5) Uani 0.9205(5) 1 d PDU A 1
C21 C 0.17504(8) 0.6692(3) 0.80426(18) 0.0336(7) Uani 0.9205(5) 1 d PDU A 1
H21A H 0.1786 0.7394 0.7822 0.050 Uiso 0.9205(5) 1 calc PR A 1
H21B H 0.1697 0.6868 0.8468 0.050 Uiso 0.9205(5) 1 calc PR A 1
H21C H 0.1569 0.6275 0.7720 0.050 Uiso 0.9205(5) 1 calc PR A 1
C22 C 0.20534(7) 0.5991(3) 0.82235(15) 0.0271(6) Uani 0.9205(5) 1 d PDU A 1
C23 C 0.23222(13) 0.6124(4) 0.8023(3) 0.0363(9) Uani 0.9205(5) 1 d PDU A 1
H23 H 0.2354 0.6690 0.7717 0.044 Uiso 0.9205(5) 1 calc PR A 1
C24 C 0.25490(7) 0.5269(3) 0.83506(17) 0.0359(7) Uani 0.9205(5) 1 d PDU A 1
H24 H 0.2760 0.5164 0.8308 0.043 Uiso 0.9205(5) 1 calc PR A 1
C25 C 0.24076(6) 0.4624(3) 0.87401(15) 0.0286(6) Uani 0.9205(5) 1 d PDU A 1
C26 C 0.25458(9) 0.3610(3) 0.91646(19) 0.0393(9) Uani 0.9205(5) 1 d PDU A 1
H26A H 0.2767 0.3472 0.9149 0.059 Uiso 0.9205(5) 1 calc PR A 1
H26B H 0.2408 0.2954 0.8976 0.059 Uiso 0.9205(5) 1 calc PR A 1
H26C H 0.2553 0.3735 0.9649 0.059 Uiso 0.9205(5) 1 calc PR A 1
O1 O 0.15158(10) 0.5400(4) 0.96610(19) 0.0209(4) Uani 0.9205(5) 1 d PDU A 1
C31 C 0.11972(10) 0.5596(4) 0.96143(19) 0.0211(5) Uani 0.9205(5) 1 d PDU A 1
C32 C 0.10111(11) 0.4697(3) 0.9746(2) 0.0213(5) Uani 0.9205(5) 1 d PDU A 1
C321 C 0.11743(10) 0.3607(4) 1.0013(3) 0.0301(6) Uani 0.9205(5) 1 d PDU A 1
C322 C 0.14104(12) 0.3558(3) 1.0666(3) 0.0351(7) Uani 0.9205(5) 1 d PDU A 1
H322 H 0.1468 0.4222 1.0940 0.042 Uiso 0.9205(5) 1 calc PR A 1
C323 C 0.15631(12) 0.2536(3) 1.0922(3) 0.0520(11) Uani 0.9205(5) 1 d PDU A 1
H323 H 0.1723 0.2506 1.1371 0.062 Uiso 0.9205(5) 1 calc PR A 1
C324 C 0.14821(10) 0.1568(4) 1.0523(3) 0.0634(13) Uani 0.9205(5) 1 d PDU A 1
H324 H 0.1591 0.0879 1.0692 0.076 Uiso 0.9205(5) 1 calc PR A 1
C325 C 0.12457(11) 0.1602(4) 0.9887(3) 0.0587(12) Uani 0.9205(5) 1 d PDU A 1
H325 H 0.1186 0.0931 0.9620 0.070 Uiso 0.9205(5) 1 calc PR A 1
C326 C 0.10916(11) 0.2621(4) 0.9625(3) 0.0427(9) Uani 0.9205(5) 1 d PDU A 1
H326 H 0.0930 0.2639 0.9179 0.051 Uiso 0.9205(5) 1 calc PR A 1
C33 C 0.06737(10) 0.4867(4) 0.9615(4) 0.0218(5) Uani 0.9205(5) 1 d PDU A 1
C331 C 0.04580(12) 0.3962(4) 0.9736(4) 0.0232(5) Uani 0.9205(5) 1 d PDU A 1
C332 C 0.05325(17) 0.3382(4) 1.0367(4) 0.0261(8) Uani 0.9205(5) 1 d PDU A 1
H332 H 0.0729 0.3551 1.0730 0.031 Uiso 0.9205(5) 1 calc PR A 1
C333 C 0.0324(2) 0.2560(4) 1.0474(5) 0.0300(10) Uani 0.9205(5) 1 d PDU A 1
H333 H 0.0377 0.2176 1.0908 0.036 Uiso 0.9205(5) 1 calc PR A 1
C334 C 0.0038(2) 0.2300(7) 0.9946(7) 0.0306(8) Uani 0.9205(5) 1 d PDU A 1
H334 H -0.0104 0.1733 1.0017 0.037 Uiso 0.9205(5) 1 calc PR A 1
C335 C -0.0041(2) 0.2867(10) 0.9317(7) 0.0318(10) Uani 0.9205(5) 1 d PDU A 1
H335 H -0.0236 0.2687 0.8955 0.038 Uiso 0.9205(5) 1 calc PR A 1
C336 C 0.01666(18) 0.3704(8) 0.9214(5) 0.0278(9) Uani 0.9205(5) 1 d PDU A 1
H336 H 0.0109 0.4103 0.8785 0.033 Uiso 0.9205(5) 1 calc PR A 1
C34 C 0.05399(10) 0.5924(4) 0.9392(4) 0.0214(6) Uani 0.9205(5) 1 d PDU A 1
H34 H 0.0311 0.6024 0.9284 0.026 Uiso 0.9205(5) 1 calc PR A 1
C35 C 0.07304(11) 0.6841(4) 0.9323(4) 0.0208(5) Uani 0.9205(5) 1 d PDU A 1
C351 C 0.05647(11) 0.7955(3) 0.9160(3) 0.0228(6) Uani 0.9205(5) 1 d PDU A 1
C352 C 0.02722(12) 0.8051(4) 0.8609(3) 0.0255(8) Uani 0.9205(5) 1 d PDU A 1
H352 H 0.0195 0.7427 0.8307 0.031 Uiso 0.9205(5) 1 calc PR A 1
C353 C 0.00941(14) 0.9047(4) 0.8498(3) 0.0310(9) Uani 0.9205(5) 1 d PDU A 1
H353 H -0.0104 0.9100 0.8122 0.037 Uiso 0.9205(5) 1 calc PR A 1
C354 C 0.02037(16) 0.9959(4) 0.8932(3) 0.0327(10) Uani 0.9205(5) 1 d PDU A 1
H354 H 0.0080 1.0635 0.8860 0.039 Uiso 0.9205(5) 1 calc PR A 1
C355 C 0.04966(17) 0.9886(4) 0.9477(3) 0.0316(9) Uani 0.9205(5) 1 d PDU A 1
H355 H 0.0573 1.0517 0.9773 0.038 Uiso 0.9205(5) 1 calc PR A 1
C356 C 0.06773(15) 0.8895(4) 0.9589(3) 0.0267(7) Uani 0.9205(5) 1 d PDU A 1
H356 H 0.0878 0.8855 0.9958 0.032 Uiso 0.9205(5) 1 calc PR A 1
C36 C 0.10683(10) 0.6681(3) 0.9441(2) 0.0200(6) Uani 0.9205(5) 1 d PDU A 1
C361 C 0.12907(10) 0.7626(3) 0.93989(18) 0.0218(6) Uani 0.9205(5) 1 d PDU A 1
C362 C 0.12245(13) 0.8336(4) 0.88186(19) 0.0278(7) Uani 0.9205(5) 1 d PDU A 1
H362 H 0.1035 0.8212 0.8429 0.033 Uiso 0.9205(5) 1 calc PR A 1
C363 C 0.14338(14) 0.9224(4) 0.8806(2) 0.0349(9) Uani 0.9205(5) 1 d PDU A 1
H363 H 0.1389 0.9687 0.8403 0.042 Uiso 0.9205(5) 1 calc PR A 1
C364 C 0.17049(14) 0.9434(5) 0.9372(3) 0.0372(10) Uani 0.9205(5) 1 d PDU A 1
H364 H 0.1844 1.0050 0.9364 0.045 Uiso 0.9205(5) 1 calc PR A 1
C365 C 0.17748(14) 0.8743(6) 0.9957(3) 0.0327(8) Uani 0.9205(5) 1 d PDU A 1
H365 H 0.1962 0.8886 1.0348 0.039 Uiso 0.9205(5) 1 calc PR A 1
C366 C 0.15703(13) 0.7844(5) 0.9966(2) 0.0261(7) Uani 0.9205(5) 1 d PDU A 1
H366 H 0.1621 0.7369 1.0365 0.031 Uiso 0.9205(5) 1 calc PR A 1
O1T O 0.21531(5) 0.50969(19) 1.00735(10) 0.0233(4) Uani 0.9205(5) 1 d PDU A 1
C1T C 0.23397(7) 0.6132(3) 1.00982(17) 0.0297(7) Uani 0.9205(5) 1 d PDU A 1
H1T1 H 0.2194 0.6753 0.9858 0.036 Uiso 0.9205(5) 1 calc PR A 1
H1T2 H 0.2509 0.6019 0.9870 0.036 Uiso 0.9205(5) 1 calc PR A 1
C2T C 0.24956(9) 0.6403(4) 1.08690(19) 0.0374(9) Uani 0.9205(5) 1 d PDU A 1
H2T1 H 0.2724 0.6658 1.0966 0.045 Uiso 0.9205(5) 1 calc PR A 1
H2T2 H 0.2371 0.6995 1.1020 0.045 Uiso 0.9205(5) 1 calc PR A 1
C3T C 0.24820(8) 0.5297(4) 1.12308(18) 0.0352(8) Uani 0.9205(5) 1 d PDU A 1
H3T1 H 0.2484 0.5417 1.1717 0.042 Uiso 0.9205(5) 1 calc PR A 1
H3T2 H 0.2666 0.4798 1.1232 0.042 Uiso 0.9205(5) 1 calc PR A 1
C4T C 0.21585(7) 0.4820(3) 1.07802(14) 0.0306(6) Uani 0.9205(5) 1 d PDU A 1
H4T1 H 0.2149 0.3994 1.0843 0.037 Uiso 0.9205(5) 1 calc PR A 1
H4T2 H 0.1974 0.5178 1.0891 0.037 Uiso 0.9205(5) 1 calc PR A 1
C1A C 0.1732(8) 0.6779(17) 0.8489(19) 0.029(5) Uani 0.0795(5) 1 d PDU A 2
H1C H 0.179(8) 0.743(4) 0.878(4) 0.035 Uiso 0.0795(5) 1 d PD A 2
H1D H 0.168(7) 0.691(8) 0.800(3) 0.035 Uiso 0.0795(5) 1 d PD A 2
W1A W 0.17279(3) 0.53401(13) 0.89009(7) 0.0214(4) Uani 0.0795(5) 1 d PDU A 2
N1A N 0.1450(7) 0.463(2) 0.8215(12) 0.018(4) Uani 0.0795(5) 1 d PDU A 2
C11A C 0.1257(6) 0.422(2) 0.7564(11) 0.022(4) Uani 0.0795(5) 1 d PDU A 2
C12A C 0.0938(6) 0.463(3) 0.7240(16) 0.022(4) Uani 0.0795(5) 1 d PDU A 2
C21A C 0.0775(8) 0.552(3) 0.756(2) 0.029(4) Uani 0.0795(5) 1 d PDU A 2
H21D H 0.0904 0.5607 0.8061 0.035 Uiso 0.0795(5) 1 calc PR A 2
C22A C 0.0431(8) 0.514(4) 0.751(2) 0.036(7) Uani 0.0795(5) 1 d PDU A 2
H22A H 0.0334 0.5684 0.7744 0.054 Uiso 0.0795(5) 1 calc PR A 2
H22B H 0.0441 0.4396 0.7727 0.054 Uiso 0.0795(5) 1 calc PR A 2
H22C H 0.0298 0.5085 0.7014 0.054 Uiso 0.0795(5) 1 calc PR A 2
C23A C 0.0755(13) 0.666(3) 0.719(3) 0.039(8) Uani 0.0795(5) 1 d PDU A 2
H23A H 0.0657 0.7211 0.7426 0.058 Uiso 0.0795(5) 1 calc PR A 2
H23B H 0.0621 0.6584 0.6705 0.058 Uiso 0.0795(5) 1 calc PR A 2
H23C H 0.0976 0.6903 0.7221 0.058 Uiso 0.0795(5) 1 calc PR A 2
C13A C 0.0758(10) 0.417(5) 0.660(2) 0.028(5) Uani 0.0795(5) 1 d PDU A 2
H13A H 0.0540 0.4421 0.6382 0.033 Uiso 0.0795(5) 1 calc PR A 2
C14A C 0.0888(11) 0.337(4) 0.6267(19) 0.026(5) Uani 0.0795(5) 1 d PDU A 2
H14A H 0.0765 0.3100 0.5818 0.031 Uiso 0.0795(5) 1 calc PR A 2
C15A C 0.1199(11) 0.295(4) 0.6596(19) 0.024(5) Uani 0.0795(5) 1 d PDU A 2
H15A H 0.1282 0.2363 0.6383 0.029 Uiso 0.0795(5) 1 calc PR A 2
C16A C 0.1394(9) 0.339(3) 0.7232(18) 0.023(4) Uani 0.0795(5) 1 d PDU A 2
C61A C 0.1726(9) 0.286(3) 0.758(2) 0.025(4) Uani 0.0795(5) 1 d PDU A 2
H61A H 0.1850 0.3356 0.7976 0.030 Uiso 0.0795(5) 1 calc PR A 2
C62A C 0.1924(10) 0.274(4) 0.708(2) 0.042(7) Uani 0.0795(5) 1 d PDU A 2
H62A H 0.2134 0.2384 0.7327 0.063 Uiso 0.0795(5) 1 calc PR A 2
H62B H 0.1962 0.3488 0.6919 0.063 Uiso 0.0795(5) 1 calc PR A 2
H62C H 0.1804 0.2274 0.6686 0.063 Uiso 0.0795(5) 1 calc PR A 2
C63A C 0.1684(9) 0.170(3) 0.789(2) 0.043(7) Uani 0.0795(5) 1 d PDU A 2
H63A H 0.1899 0.1340 0.8085 0.065 Uiso 0.0795(5) 1 calc PR A 2
H63B H 0.1545 0.1217 0.7516 0.065 Uiso 0.0795(5) 1 calc PR A 2
H63C H 0.1583 0.1793 0.8253 0.065 Uiso 0.0795(5) 1 calc PR A 2
N2B N 0.2154(5) 0.476(2) 0.8749(16) 0.026(3) Uani 0.0795(5) 1 d PDU A 2
C21B C 0.2360(12) 0.607(3) 0.800(3) 0.032(7) Uani 0.0795(5) 1 d PDU A 2
H21E H 0.2172 0.6510 0.8017 0.049 Uiso 0.0397(3) 1 calc PR A 2
H21F H 0.2333 0.5861 0.7513 0.049 Uiso 0.0397(3) 1 calc PR A 2
H21G H 0.2560 0.6514 0.8184 0.049 Uiso 0.0397(3) 1 calc PR A 2
H21H H 0.2538 0.6080 0.7792 0.049 Uiso 0.0397(3) 1 calc PR A 2
H21I H 0.2377 0.6729 0.8296 0.049 Uiso 0.0397(3) 1 calc PR A 2
H21J H 0.2150 0.6076 0.7625 0.049 Uiso 0.0397(3) 1 calc PR A 2
C22B C 0.2385(6) 0.502(2) 0.8423(14) 0.032(3) Uani 0.0795(5) 1 d PDU A 2
C23B C 0.2614(6) 0.419(3) 0.8553(17) 0.043(4) Uani 0.0795(5) 1 d PDU A 2
H23E H 0.2795 0.4164 0.8383 0.051 Uiso 0.0795(5) 1 calc PR A 2
C24B C 0.2533(8) 0.338(3) 0.899(2) 0.041(5) Uani 0.0795(5) 1 d PDU A 2
H24B H 0.2650 0.2709 0.9159 0.050 Uiso 0.0795(5) 1 calc PR A 2
C25B C 0.2258(6) 0.375(2) 0.9117(15) 0.035(4) Uani 0.0795(5) 1 d PDU A 2
C26B C 0.2066(9) 0.315(3) 0.951(2) 0.051(8) Uani 0.0795(5) 1 d PDU A 2
H26D H 0.1877 0.3608 0.9505 0.077 Uiso 0.0397(3) 1 calc PR A 2
H26E H 0.2204 0.3018 0.9987 0.077 Uiso 0.0397(3) 1 calc PR A 2
H26F H 0.1990 0.2424 0.9279 0.077 Uiso 0.0397(3) 1 calc PR A 2
H26G H 0.2170 0.2425 0.9676 0.077 Uiso 0.0397(3) 1 calc PR A 2
H26H H 0.1843 0.3015 0.9194 0.077 Uiso 0.0397(3) 1 calc PR A 2
H26I H 0.2057 0.3610 0.9902 0.077 Uiso 0.0397(3) 1 calc PR A 2
O1A O 0.1523(11) 0.541(5) 0.9647(19) 0.023(3) Uani 0.0795(5) 1 d PDU A 2
C31A C 0.1201(10) 0.555(4) 0.9583(16) 0.0211(5) Uani 0.0795(5) 1 d PDU A 2
C32A C 0.1019(11) 0.466(3) 0.972(2) 0.0213(5) Uani 0.0795(5) 1 d PDU A 2
C21C C 0.1186(9) 0.360(3) 1.005(2) 0.0301(6) Uani 0.0795(5) 1 d PGDU A 2
C22C C 0.1399(14) 0.374(3) 1.072(3) 0.0351(7) Uani 0.0795(5) 1 d PGDU A 2
H22D H 0.1428 0.4464 1.0930 0.042 Uiso 0.0795(5) 1 calc PR A 2
C23C C 0.1568(14) 0.282(4) 1.108(3) 0.0520(11) Uani 0.0795(5) 1 d PGDU A 2
H23D H 0.1714 0.2913 1.1544 0.062 Uiso 0.0795(5) 1 calc PR A 2
C24C C 0.1525(12) 0.176(4) 1.077(3) 0.0634(13) Uani 0.0795(5) 1 d PGDU A 2
H24C H 0.1641 0.1129 1.1024 0.076 Uiso 0.0795(5) 1 calc PR A 2
C25C C 0.1312(15) 0.162(3) 1.010(3) 0.0587(12) Uani 0.0795(5) 1 d PGDU A 2
H25C H 0.1282 0.0895 0.9891 0.070 Uiso 0.0795(5) 1 calc PR A 2
C26C C 0.1142(14) 0.254(4) 0.974(3) 0.0427(9) Uani 0.0795(5) 1 d PGDU A 2
H26J H 0.0997 0.2446 0.9277 0.051 Uiso 0.0795(5) 1 calc PR A 2
C33A C 0.0688(11) 0.482(4) 0.965(5) 0.0218(5) Uani 0.0795(5) 1 d PDU A 2
C31C C 0.0467(13) 0.392(4) 0.976(4) 0.0232(5) Uani 0.0795(5) 1 d PGDU A 2
C32C C 0.055(2) 0.325(6) 1.036(5) 0.0261(8) Uani 0.0795(5) 1 d PGDU A 2
H32C H 0.0752 0.3349 1.0712 0.031 Uiso 0.0795(5) 1 calc PR A 2
C33C C 0.033(3) 0.242(6) 1.043(6) 0.0300(10) Uani 0.0795(5) 1 d PGDU A 2
H33C H 0.0388 0.1964 1.0835 0.036 Uiso 0.0795(5) 1 calc PR A 2
C34C C 0.004(2) 0.228(8) 0.991(8) 0.0306(8) Uani 0.0795(5) 1 d PGDU A 2
H34C H -0.0113 0.1713 0.9960 0.037 Uiso 0.0795(5) 1 calc PR A 2
C35C C -0.005(2) 0.295(12) 0.932(8) 0.0318(10) Uani 0.0795(5) 1 d PGDU A 2
H35C H -0.0250 0.2847 0.8962 0.038 Uiso 0.0795(5) 1 calc PR A 2
C36C C 0.017(2) 0.377(10) 0.924(6) 0.0278(9) Uani 0.0795(5) 1 d PGDU A 2
H36C H 0.0113 0.4233 0.8839 0.033 Uiso 0.0795(5) 1 calc PR A 2
C34A C 0.0541(10) 0.587(4) 0.944(5) 0.0214(6) Uani 0.0795(5) 1 d PDU A 2
H34A H 0.0318 0.5978 0.9395 0.026 Uiso 0.0795(5) 1 calc PR A 2
C35A C 0.0723(11) 0.676(4) 0.930(4) 0.0208(5) Uani 0.0795(5) 1 d PDU A 2
C51C C 0.0542(11) 0.785(4) 0.913(3) 0.0228(6) Uani 0.0795(5) 1 d PGDU A 2
C52C C 0.0249(15) 0.789(4) 0.859(4) 0.0255(8) Uani 0.0795(5) 1 d PGDU A 2
H52C H 0.0166 0.7228 0.8332 0.031 Uiso 0.0795(5) 1 calc PR A 2
C53C C 0.0076(16) 0.890(5) 0.843(4) 0.0310(9) Uani 0.0795(5) 1 d PGDU A 2
H53C H -0.0125 0.8921 0.8061 0.037 Uiso 0.0795(5) 1 calc PR A 2
C54C C 0.0197(19) 0.986(5) 0.881(4) 0.0327(10) Uani 0.0795(5) 1 d PGDU A 2
H54C H 0.0079 1.0552 0.8702 0.039 Uiso 0.0795(5) 1 calc PR A 2
C55C C 0.049(2) 0.983(4) 0.935(4) 0.0316(9) Uani 0.0795(5) 1 d PGDU A 2
H55C H 0.0574 1.0489 0.9614 0.038 Uiso 0.0795(5) 1 calc PR A 2
C56C C 0.0664(17) 0.882(5) 0.951(3) 0.0267(7) Uani 0.0795(5) 1 d PGDU A 2
H56C H 0.0865 0.8796 0.9884 0.032 Uiso 0.0795(5) 1 calc PR A 2
C36A C 0.1054(11) 0.661(3) 0.937(3) 0.0200(6) Uani 0.0795(5) 1 d PDU A 2
C61C C 0.1263(11) 0.758(3) 0.930(2) 0.0218(6) Uani 0.0795(5) 1 d PGDU A 2
C62C C 0.1192(15) 0.824(5) 0.870(2) 0.0278(7) Uani 0.0795(5) 1 d PGDU A 2
H62D H 0.1005 0.8080 0.8314 0.033 Uiso 0.0795(5) 1 calc PR A 2
C63C C 0.1396(18) 0.913(5) 0.867(3) 0.0349(9) Uani 0.0795(5) 1 d PGDU A 2
H63D H 0.1347 0.9584 0.8263 0.042 Uiso 0.0795(5) 1 calc PR A 2
C64C C 0.1670(17) 0.936(5) 0.924(3) 0.0372(10) Uani 0.0795(5) 1 d PGDU A 2
H64C H 0.1809 0.9973 0.9218 0.045 Uiso 0.0795(5) 1 calc PR A 2
C65C C 0.1741(17) 0.870(7) 0.984(3) 0.0327(8) Uani 0.0795(5) 1 d PGDU A 2
H65C H 0.1928 0.8859 1.0222 0.039 Uiso 0.0795(5) 1 calc PR A 2
C66C C 0.1537(15) 0.781(6) 0.986(2) 0.0261(7) Uani 0.0795(5) 1 d PGDU A 2
H66C H 0.1586 0.7355 1.0273 0.031 Uiso 0.0795(5) 1 calc PR A 2
O1U O 0.2108(4) 0.569(2) 0.9972(8) 0.024(3) Uani 0.0795(5) 1 d PDU A 2
C1U C 0.2442(6) 0.606(4) 1.0068(15) 0.030(4) Uani 0.0795(5) 1 d PDU A 2
H1U1 H 0.2444 0.6738 0.9781 0.035 Uiso 0.0795(5) 1 calc PR A 2
H1U2 H 0.2571 0.5458 0.9942 0.035 Uiso 0.0795(5) 1 calc PR A 2
C2U C 0.2576(8) 0.634(5) 1.0843(17) 0.033(4) Uani 0.0795(5) 1 d PDU A 2
H2U1 H 0.2817 0.6285 1.1018 0.040 Uiso 0.0795(5) 1 calc PR A 2
H2U2 H 0.2508 0.7099 1.0944 0.040 Uiso 0.0795(5) 1 calc PR A 2
C3U C 0.2419(8) 0.543(5) 1.1154(13) 0.034(4) Uani 0.0795(5) 1 d PDU A 2
H3U1 H 0.2421 0.5623 1.1631 0.041 Uiso 0.0795(5) 1 calc PR A 2
H3U2 H 0.2528 0.4689 1.1164 0.041 Uiso 0.0795(5) 1 calc PR A 2
C4U C 0.2073(6) 0.541(3) 1.0647(11) 0.030(4) Uani 0.0795(5) 1 d PDU A 2
H4U1 H 0.1973 0.4655 1.0634 0.036 Uiso 0.0795(5) 1 calc PR A 2
H4U2 H 0.1935 0.5973 1.0783 0.036 Uiso 0.0795(5) 1 calc PR A 2
C4X C 0.1054(3) -0.0897(11) 0.6495(7) 0.081(4) Uani 0.455(3) 1 d PDU B 1
H4X1 H 0.1061 -0.1102 0.6030 0.121 Uiso 0.455(3) 1 calc PR B 1
H4X2 H 0.0968 -0.1531 0.6694 0.121 Uiso 0.455(3) 1 calc PR B 1
H4X3 H 0.1274 -0.0713 0.6797 0.121 Uiso 0.455(3) 1 calc PR B 1
C3X C 0.0823(4) 0.0170(11) 0.6434(6) 0.063(3) Uani 0.455(3) 1 d PDU B 1
H3X1 H 0.0907 0.0837 0.6252 0.076 Uiso 0.455(3) 1 calc PR B 1
H3X2 H 0.0597 0.0011 0.6135 0.076 Uiso 0.455(3) 1 calc PR B 1
O1X O 0.0841(2) 0.0319(8) 0.7154(5) 0.061(2) Uani 0.455(3) 1 d PDU B 1
C1X C 0.0548(2) 0.0973(8) 0.7133(6) 0.058(2) Uani 0.455(3) 1 d PDU B 1
H1X1 H 0.0357 0.0488 0.7095 0.070 Uiso 0.455(3) 1 calc PR B 1
H1X2 H 0.0492 0.1547 0.6759 0.070 Uiso 0.455(3) 1 calc PR B 1
C2X C 0.0702(3) 0.1523(11) 0.7907(6) 0.088(3) Uani 0.455(3) 1 d PDU B 1
H2X1 H 0.0539 0.2006 0.8009 0.132 Uiso 0.455(3) 1 calc PR B 1
H2X2 H 0.0895 0.1974 0.7921 0.132 Uiso 0.455(3) 1 calc PR B 1
H2X3 H 0.0766 0.0920 0.8255 0.132 Uiso 0.455(3) 1 calc PR B 1
C4Y C 0.0992(5) -0.0405(17) 0.6526(9) 0.065(4) Uani 0.285(5) 1 d PDU C 2
H4Y1 H 0.1037 -0.0096 0.6116 0.098 Uiso 0.285(5) 1 calc PR C 2
H4Y2 H 0.0843 -0.1048 0.6385 0.098 Uiso 0.285(5) 1 calc PR C 2
H4Y3 H 0.1196 -0.0654 0.6868 0.098 Uiso 0.285(5) 1 calc PR C 2
C3Y C 0.0828(5) 0.0537(12) 0.6863(9) 0.060(3) Uani 0.285(5) 1 d PDU C 2
H3Y1 H 0.0979 0.1181 0.7029 0.072 Uiso 0.285(5) 1 calc PR C 2
H3Y2 H 0.0624 0.0817 0.6521 0.072 Uiso 0.285(5) 1 calc PR C 2
O1Y O 0.0762(3) -0.0013(8) 0.7435(5) 0.060(2) Uani 0.285(5) 1 d PDU C 2
C1Y C 0.0745(4) 0.0777(13) 0.7961(6) 0.067(3) Uani 0.285(5) 1 d PDU C 2
H1Y1 H 0.0943 0.1254 0.8103 0.081 Uiso 0.285(5) 1 calc PR C 2
H1Y2 H 0.0729 0.0373 0.8377 0.081 Uiso 0.285(5) 1 calc PR C 2
C2Y C 0.0433(4) 0.1526(12) 0.7635(7) 0.057(4) Uani 0.285(5) 1 d PDU C 2
H2Y1 H 0.0415 0.2082 0.7980 0.086 Uiso 0.285(5) 1 calc PR C 2
H2Y2 H 0.0238 0.1045 0.7502 0.086 Uiso 0.285(5) 1 calc PR C 2
H2Y3 H 0.0451 0.1917 0.7222 0.086 Uiso 0.285(5) 1 calc PR C 2
C4Z C 0.0819(7) -0.007(2) 0.6551(11) 0.068(6) Uani 0.260(5) 1 d PDU D -3
H4Z1 H 0.0982 -0.0631 0.6527 0.103 Uiso 0.260(5) 1 calc PR D -3
H4Z2 H 0.0808 0.0528 0.6209 0.103 Uiso 0.260(5) 1 calc PR D -3
H4Z3 H 0.0605 -0.0429 0.6448 0.103 Uiso 0.260(5) 1 calc PR D -3
C3Z C 0.0922(5) 0.046(2) 0.7312(11) 0.059(3) Uani 0.260(5) 1 d PDU D -3
H3Z1 H 0.0928 -0.0116 0.7670 0.070 Uiso 0.260(5) 1 calc PR D -3
H3Z2 H 0.1136 0.0843 0.7431 0.070 Uiso 0.260(5) 1 calc PR D -3
O1Z O 0.0660(3) 0.1260(10) 0.7241(7) 0.066(3) Uani 0.260(5) 1 d PDU D -3
C1Z C 0.0548(4) 0.1231(15) 0.7834(8) 0.059(3) Uani 0.260(5) 1 d PDU D -3
H1Z1 H 0.0711 0.1588 0.8239 0.071 Uiso 0.260(5) 1 calc PR D -3
H1Z2 H 0.0516 0.0441 0.7957 0.071 Uiso 0.260(5) 1 calc PR D -3
C2Z C 0.0211(3) 0.1901(10) 0.7639(7) 0.048(3) Uani 0.260(5) 1 d PDU D -3
H2Z1 H 0.0126 0.1877 0.8034 0.071 Uiso 0.260(5) 1 calc PR D -3
H2Z2 H 0.0054 0.1550 0.7231 0.071 Uiso 0.260(5) 1 calc PR D -3
H2Z3 H 0.0247 0.2686 0.7532 0.071 Uiso 0.260(5) 1 calc PR D -3

loop_
_atom_site_aniso_label
_atom_site_aniso_U_11
_atom_site_aniso_U_22
_atom_site_aniso_U_33
_atom_site_aniso_U_23
_atom_site_aniso_U_13
_atom_site_aniso_U_12
C1 0.0227(13) 0.0274(13) 0.0235(14) -0.0034(11) 0.0053(11) 0.0027(11)
W1 0.01278(4) 0.02281(7) 0.01721(5) -0.00186(5) 0.00426(3) 0.00056(4)
N1 0.0170(10) 0.0207(13) 0.0228(11) -0.0006(10) 0.0074(8) 0.0006(10)
C11 0.0202(12) 0.0214(14) 0.0186(11) 0.0001(10) 0.0060(9) -0.0018(10)
C12 0.0218(12) 0.0260(15) 0.0196(12) -0.0013(12) 0.0042(10) 0.0019(11)
C121 0.0213(13) 0.0333(18) 0.0173(15) -0.0033(12) 0.0021(11) 0.0054(12)
C122 0.049(2) 0.054(3) 0.045(2) -0.0165(19) 0.031(2) -0.0123(19)
C123 0.067(3) 0.033(2) 0.051(3) 0.0012(18) 0.034(2) 0.0121(19)
C13 0.0280(16) 0.0324(19) 0.0212(13) -0.0009(12) 0.0025(12) 0.0053(14)
C14 0.0334(17) 0.032(2) 0.0174(13) -0.0026(13) 0.0034(12) 0.0014(14)
C15 0.0310(15) 0.0263(17) 0.0202(13) -0.0008(12) 0.0122(11) 0.0006(13)
C16 0.0209(12) 0.0248(15) 0.0213(12) -0.0001(11) 0.0091(10) -0.0013(10)
C161 0.0214(13) 0.0349(16) 0.0231(15) -0.0058(13) 0.0076(11) 0.0028(12)
C162 0.0267(15) 0.053(2) 0.041(2) -0.0146(17) 0.0172(14) -0.0084(16)
C163 0.0359(18) 0.0354(16) 0.049(2) 0.0021(16) 0.0081(16) 0.0089(14)
N2 0.0163(11) 0.0346(15) 0.0253(13) -0.0047(10) 0.0071(10) 0.0026(9)
C21 0.0366(16) 0.0283(16) 0.0391(18) 0.0033(13) 0.0167(14) -0.0011(12)
C22 0.0247(12) 0.0319(15) 0.0257(14) -0.0058(11) 0.0095(11) -0.0079(10)
C23 0.035(2) 0.043(2) 0.038(2) -0.0074(15) 0.0206(16) -0.0133(15)
C24 0.0216(13) 0.054(2) 0.0356(16) -0.0139(14) 0.0144(12) -0.0119(12)
C25 0.0158(11) 0.0462(17) 0.0251(14) -0.0088(12) 0.0084(10) -0.0013(11)
C26 0.0229(15) 0.056(2) 0.038(2) -0.0017(16) 0.0086(15) 0.0088(15)
O1 0.0127(8) 0.0253(11) 0.0245(10) -0.0041(10) 0.0059(8) -0.0003(8)
C31 0.0156(9) 0.0290(11) 0.0196(11) -0.0062(9) 0.0068(9) 0.0020(8)
C32 0.0163(9) 0.0242(11) 0.0238(12) -0.0068(9) 0.0066(9) -0.0008(8)
C321 0.0178(11) 0.0259(11) 0.0482(15) -0.0017(11) 0.0128(10) 0.0005(9)
C322 0.0221(13) 0.0295(17) 0.0513(18) 0.0073(13) 0.0083(12) 0.0021(13)
C323 0.0279(15) 0.038(2) 0.084(3) 0.0199(16) 0.0082(18) 0.0052(17)
C324 0.0296(19) 0.0294(17) 0.126(4) 0.014(2) 0.017(2) 0.0089(15)
C325 0.028(2) 0.0263(14) 0.122(4) -0.0091(19) 0.024(2) 0.0011(14)
C326 0.0206(19) 0.0282(14) 0.079(3) -0.0144(15) 0.0157(15) -0.0013(12)
C33 0.0171(10) 0.0263(12) 0.0218(15) -0.0047(9) 0.0059(10) -0.0003(8)
C331 0.0167(10) 0.0243(12) 0.0300(14) -0.0043(10) 0.0093(10) 0.0014(9)
C332 0.0224(14) 0.0234(19) 0.0325(13) -0.0029(14) 0.0086(10) 0.0009(14)
C333 0.0281(14) 0.024(2) 0.041(2) -0.0005(18) 0.0153(12) 0.0020(16)
C334 0.0269(12) 0.0265(13) 0.044(2) -0.0077(13) 0.0198(12) -0.0041(10)
C335 0.0216(12) 0.037(3) 0.0385(14) -0.0098(16) 0.0121(11) -0.0079(14)
C336 0.0213(11) 0.033(2) 0.0297(16) -0.0050(15) 0.0086(10) -0.0044(11)
C34 0.0158(10) 0.0272(11) 0.0209(17) -0.0044(10) 0.0055(9) 0.0003(8)
C35 0.0185(10) 0.0261(12) 0.0170(12) -0.0040(11) 0.0048(9) 0.0001(9)
C351 0.0197(12) 0.0264(13) 0.0245(13) -0.0011(11) 0.0100(10) 0.0010(10)
C352 0.0244(14) 0.0279(18) 0.0237(12) -0.0011(15) 0.0068(11) 0.0024(13)
C353 0.0275(14) 0.033(2) 0.031(2) 0.0048(16) 0.0073(12) 0.0074(15)
C354 0.0325(14) 0.0264(15) 0.042(3) 0.0047(15) 0.0155(17) 0.0085(13)
C355 0.0316(13) 0.0253(13) 0.041(3) -0.0063(14) 0.0156(18) -0.0001(11)
C356 0.0222(13) 0.0267(14) 0.0318(19) -0.0043(12) 0.0095(12) -0.0004(11)
C36 0.0189(10) 0.0261(12) 0.0154(15) -0.0035(11) 0.0060(10) -0.0008(8)
C361 0.0192(12) 0.0280(12) 0.0202(15) -0.0040(11) 0.0088(12) -0.0014(9)
C362 0.0265(16) 0.0320(16) 0.0268(18) 0.0015(14) 0.0114(14) 0.0028(11)
C363 0.036(2) 0.0322(17) 0.043(2) 0.0089(17) 0.0222(19) 0.0043(13)
C364 0.0323(19) 0.0302(17) 0.055(3) -0.0006(17) 0.0229(19) -0.0040(12)
C365 0.0220(17) 0.0340(16) 0.042(2) -0.0088(17) 0.0105(15) -0.0068(12)
C366 0.0200(16) 0.0313(14) 0.0265(17) -0.0033(14) 0.0065(12) -0.0018(11)
O1T 0.0186(9) 0.0308(11) 0.0196(9) -0.0013(8) 0.0045(7) -0.0031(8)
C1T 0.0221(14) 0.0373(17) 0.0296(14) -0.0069(12) 0.0078(12) -0.0084(14)
C2T 0.0281(18) 0.050(2) 0.0326(16) -0.0143(14) 0.0076(14) -0.0108(17)
C3T 0.0231(16) 0.054(2) 0.0240(14) -0.0057(14) 0.0015(12) 0.0020(16)
C4T 0.0286(14) 0.0433(19) 0.0183(12) -0.0009(12) 0.0054(11) -0.0038(13)
C1A 0.019(12) 0.027(6) 0.038(10) 0.001(8) 0.006(8) -0.002(5)
W1A 0.0152(6) 0.0283(9) 0.0201(6) -0.0019(6) 0.0047(4) 0.0034(5)
N1A 0.018(5) 0.022(8) 0.016(6) 0.004(6) 0.007(5) 0.003(7)
C11A 0.022(5) 0.022(7) 0.021(6) -0.001(5) 0.005(4) 0.000(5)
C12A 0.020(5) 0.025(7) 0.021(6) 0.001(5) 0.005(4) 0.000(5)
C21A 0.025(7) 0.036(8) 0.024(8) -0.002(7) 0.005(7) 0.007(6)
C22A 0.025(10) 0.054(16) 0.030(15) 0.002(13) 0.010(11) 0.010(10)
C23A 0.036(16) 0.032(9) 0.045(19) 0.001(12) 0.008(15) 0.012(11)
C13A 0.025(7) 0.030(8) 0.024(7) -0.002(6) 0.002(5) 0.002(6)
C14A 0.029(7) 0.025(8) 0.022(7) 0.000(6) 0.005(6) -0.001(7)
C15A 0.027(7) 0.027(8) 0.021(7) -0.001(6) 0.011(6) -0.001(6)
C16A 0.024(6) 0.025(7) 0.022(6) -0.001(5) 0.008(5) 0.000(5)
C61A 0.023(7) 0.030(8) 0.026(8) -0.001(8) 0.011(5) 0.001(6)
C62A 0.037(12) 0.059(17) 0.035(14) -0.008(13) 0.020(11) 0.011(13)
C63A 0.032(14) 0.037(12) 0.048(15) 0.016(11) -0.005(12) -0.002(10)
N2B 0.020(5) 0.040(7) 0.017(7) -0.003(6) 0.005(5) 0.008(5)
C21B 0.019(13) 0.049(12) 0.036(14) -0.012(10) 0.018(11) -0.011(10)
C22B 0.022(6) 0.045(6) 0.030(7) -0.014(6) 0.012(5) 0.002(5)
C23B 0.019(7) 0.060(8) 0.046(8) -0.017(7) 0.006(6) 0.008(6)
C24B 0.030(8) 0.049(8) 0.037(10) -0.014(7) -0.002(7) 0.017(6)
C25B 0.027(7) 0.042(8) 0.033(9) 0.001(7) 0.003(6) 0.015(5)
C26B 0.055(16) 0.032(14) 0.067(18) 0.009(12) 0.019(13) 0.001(13)
O1A 0.015(3) 0.029(8) 0.023(6) -0.009(7) 0.006(5) -0.001(4)
C31A 0.0156(9) 0.0290(11) 0.0196(11) -0.0062(9) 0.0068(9) 0.0020(8)
C32A 0.0163(9) 0.0242(11) 0.0238(12) -0.0068(9) 0.0066(9) -0.0008(8)
C21C 0.0178(11) 0.0259(11) 0.0482(15) -0.0017(11) 0.0128(10) 0.0005(9)
C22C 0.0221(13) 0.0295(17) 0.0513(18) 0.0073(13) 0.0083(12) 0.0021(13)
C23C 0.0279(15) 0.038(2) 0.084(3) 0.0199(16) 0.0082(18) 0.0052(17)
C24C 0.0296(19) 0.0294(17) 0.126(4) 0.014(2) 0.017(2) 0.0089(15)
C25C 0.028(2) 0.0263(14) 0.122(4) -0.0091(19) 0.024(2) 0.0011(14)
C26C 0.0206(19) 0.0282(14) 0.079(3) -0.0144(15) 0.0157(15) -0.0013(12)
C33A 0.0171(10) 0.0263(12) 0.0218(15) -0.0047(9) 0.0059(10) -0.0003(8)
C31C 0.0167(10) 0.0243(12) 0.0300(14) -0.0043(10) 0.0093(10) 0.0014(9)
C32C 0.0224(14) 0.0234(19) 0.0325(13) -0.0029(14) 0.0086(10) 0.0009(14)
C33C 0.0281(14) 0.024(2) 0.041(2) -0.0005(18) 0.0153(12) 0.0020(16)
C34C 0.0269(12) 0.0265(13) 0.044(2) -0.0077(13) 0.0198(12) -0.0041(10)
C35C 0.0216(12) 0.037(3) 0.0385(14) -0.0098(16) 0.0121(11) -0.0079(14)
C36C 0.0213(11) 0.033(2) 0.0297(16) -0.0050(15) 0.0086(10) -0.0044(11)
C34A 0.0158(10) 0.0272(11) 0.0209(17) -0.0044(10) 0.0055(9) 0.0003(8)
C35A 0.0185(10) 0.0261(12) 0.0170(12) -0.0040(11) 0.0048(9) 0.0001(9)
C51C 0.0197(12) 0.0264(13) 0.0245(13) -0.0011(11) 0.0100(10) 0.0010(10)
C52C 0.0244(14) 0.0279(18) 0.0237(12) -0.0011(15) 0.0068(11) 0.0024(13)
C53C 0.0275(14) 0.033(2) 0.031(2) 0.0048(16) 0.0073(12) 0.0074(15)
C54C 0.0325(14) 0.0264(15) 0.042(3) 0.0047(15) 0.0155(17) 0.0085(13)
C55C 0.0316(13) 0.0253(13) 0.041(3) -0.0063(14) 0.0156(18) -0.0001(11)
C56C 0.0222(13) 0.0267(14) 0.0318(19) -0.0043(12) 0.0095(12) -0.0004(11)
C36A 0.0189(10) 0.0261(12) 0.0154(15) -0.0035(11) 0.0060(10) -0.0008(8)
C61C 0.0192(12) 0.0280(12) 0.0202(15) -0.0040(11) 0.0088(12) -0.0014(9)
C62C 0.0265(16) 0.0320(16) 0.0268(18) 0.0015(14) 0.0114(14) 0.0028(11)
C63C 0.036(2) 0.0322(17) 0.043(2) 0.0089(17) 0.0222(19) 0.0043(13)
C64C 0.0323(19) 0.0302(17) 0.055(3) -0.0006(17) 0.0229(19) -0.0040(12)
C65C 0.0220(17) 0.0340(16) 0.042(2) -0.0088(17) 0.0105(15) -0.0068(12)
C66C 0.0200(16) 0.0313(14) 0.0265(17) -0.0033(14) 0.0065(12) -0.0018(11)
O1U 0.017(4) 0.038(8) 0.021(4) -0.009(5) 0.010(3) -0.004(6)
C1U 0.021(5) 0.037(8) 0.030(5) -0.009(7) 0.006(4) -0.012(7)
C2U 0.021(7) 0.046(8) 0.030(6) -0.010(7) 0.003(6) -0.003(7)
C3U 0.025(7) 0.048(8) 0.026(5) -0.004(7) 0.004(5) 0.001(7)
C4U 0.026(6) 0.042(9) 0.020(3) 0.002(8) 0.004(5) -0.004(7)
C4X 0.058(6) 0.095(9) 0.095(8) -0.038(6) 0.032(6) 0.004(6)
C3X 0.065(6) 0.050(6) 0.090(6) -0.020(5) 0.047(5) -0.017(4)
O1X 0.063(4) 0.053(4) 0.086(5) -0.013(4) 0.051(4) -0.012(3)
C1X 0.070(5) 0.038(4) 0.089(5) 0.002(4) 0.056(4) -0.010(3)
C2X 0.132(9) 0.064(7) 0.099(6) -0.014(6) 0.081(6) -0.004(7)
C4Y 0.044(9) 0.082(11) 0.060(8) -0.018(8) 0.002(6) -0.008(8)
C3Y 0.058(6) 0.051(6) 0.085(6) 0.018(5) 0.044(5) -0.008(5)
O1Y 0.063(5) 0.053(5) 0.063(5) 0.018(4) 0.021(4) -0.011(4)
C1Y 0.067(6) 0.065(7) 0.081(6) 0.018(5) 0.039(6) 0.010(5)
C2Y 0.093(9) 0.035(6) 0.026(6) 0.012(5) -0.006(6) 0.002(6)
C4Z 0.046(9) 0.065(12) 0.092(9) -0.019(8) 0.018(8) 0.008(9)
C3Z 0.065(7) 0.054(7) 0.071(6) 0.007(6) 0.042(6) 0.001(5)
O1Z 0.089(6) 0.045(5) 0.088(5) 0.015(4) 0.062(5) 0.008(4)
C1Z 0.064(7) 0.053(8) 0.075(7) -0.027(6) 0.042(6) -0.029(5)
C2Z 0.075(7) 0.029(6) 0.055(8) -0.011(5) 0.044(7) -0.022(5)

loop_
_atom_type_symbol
_atom_type_description
_atom_type_scat_dispersion_real
_atom_type_scat_dispersion_imag
_atom_type_scat_source
C C 0.0033 0.0016 'International Tables Vol C Tables 4.2.6.8 and 6.1.1.4'
H H 0.0000 0.0000 'International Tables Vol C Tables 4.2.6.8 and 6.1.1.4'
N N 0.0061 0.0033 'International Tables Vol C Tables 4.2.6.8 and 6.1.1.4'
O O 0.0106 0.0060 'International Tables Vol C Tables 4.2.6.8 and 6.1.1.4'
W W -0.8490 6.8722 'International Tables Vol C Tables 4.2.6.8 and 6.1.1.4'

loop_
_geom_angle_atom_site_label_1
_geom_angle_atom_site_label_2
_geom_angle_atom_site_label_3
_geom_angle
W1 C1 H1A 122.5(17)
W1 C1 H1B 118.1(16)
H1A C1 H1B 118(3)
N1 W1 C1 96.31(12)
N1 W1 O1 107.18(18)
C1 W1 O1 114.02(16)
N1 W1 N2 95.66(14)
C1 W1 N2 104.09(12)
O1 W1 N2 132.24(17)
N1 W1 O1T 173.88(11)
C1 W1 O1T 87.06(11)
O1 W1 O1T 75.88(15)
N2 W1 O1T 78.54(10)
C11 N1 W1 167.3(3)
N1 C11 C16 119.1(3)
N1 C11 C12 119.9(3)
C16 C11 C12 120.9(3)
C13 C12 C11 118.1(3)
C13 C12 C121 119.6(3)
C11 C12 C121 122.2(3)
C122 C121 C12 111.6(3)
C122 C121 C123 110.0(3)
C12 C121 C123 111.8(3)
C122 C121 H121 107.8
C12 C121 H121 107.8
C123 C121 H121 107.8
C14 C13 C12 121.6(3)
C14 C13 H13 119.2
C12 C13 H13 119.2
C13 C14 C15 119.5(3)
C13 C14 H14 120.3
C15 C14 H14 120.3
C14 C15 C16 121.8(3)
C14 C15 H15 119.1
C16 C15 H15 119.1
C15 C16 C11 118.1(3)
C15 C16 C161 119.1(3)
C11 C16 C161 122.8(3)
C16 C161 C162 110.5(3)
C16 C161 C163 111.7(3)
C162 C161 C163 111.2(3)
C16 C161 H161 107.8
C162 C161 H161 107.8
C163 C161 H161 107.8
C22 N2 C25 106.8(2)
C22 N2 W1 121.09(19)
C25 N2 W1 132.1(2)
C22 C21 H1D 171(10)
H21A C21 H1D 62.5
H21B C21 H1D 70.9
H21C C21 H1D 78.6
C23 C22 N2 109.4(3)
C23 C22 C21 128.9(3)
N2 C22 C21 121.7(3)
C22 C23 C24 107.9(3)
C22 C23 H23 126.1
C24 C23 H23 126.1
C25 C24 C23 107.4(3)
C25 C24 H24 126.3
C23 C24 H24 126.3
C24 C25 N2 108.5(3)
C24 C25 C26 127.7(3)
N2 C25 C26 123.8(3)
C31 O1 W1 135.0(3)
O1 C31 C36 118.9(2)
O1 C31 C32 118.7(2)
C36 C31 C32 122.5(2)
C31 C32 C33 118.2(2)
C31 C32 C321 119.5(2)
C33 C32 C321 122.3(3)
C326 C321 C322 118.7(3)
C326 C321 C32 121.2(3)
C322 C321 C32 120.1(3)
C321 C322 C323 120.4(4)
C321 C322 H322 119.8
C323 C322 H322 119.8
C324 C323 C322 120.1(4)
C324 C323 H323 119.9
C322 C323 H323 119.9
C325 C324 C323 120.0(4)
C325 C324 H324 120.0
C323 C324 H324 120.0
C324 C325 C326 120.4(4)
C324 C325 H325 119.8
C326 C325 H325 119.8
C321 C326 C325 120.4(4)
C321 C326 H326 119.8
C325 C326 H326 119.8
C34 C33 C32 119.2(2)
C34 C33 C331 118.9(3)
C32 C33 C331 121.9(3)
C336 C331 C332 118.3(3)
C336 C331 C33 119.7(3)
C332 C331 C33 122.0(3)
C333 C332 C331 120.9(3)
C333 C332 H332 119.5
C331 C332 H332 119.5
C334 C333 C332 120.1(3)
C334 C333 H333 120.0
C332 C333 H333 120.0
C335 C334 C333 119.9(3)
C335 C334 H334 120.1
C333 C334 H334 120.1
C334 C335 C336 120.1(3)
C334 C335 H335 120.0
C336 C335 H335 120.0
C331 C336 C335 120.7(3)
C331 C336 H336 119.6
C335 C336 H336 119.6
C33 C34 C35 122.4(2)
C33 C34 H34 118.8
C35 C34 H34 118.8
C34 C35 C36 119.1(2)
C34 C35 C351 117.2(3)
C36 C35 C351 123.6(3)
C352 C351 C356 118.5(3)
C352 C351 C35 119.9(3)
C356 C351 C35 121.4(3)
C353 C352 C351 120.7(3)
C353 C352 H352 119.6
C351 C352 H352 119.6
C354 C353 C352 120.3(3)
C354 C353 H353 119.9
C352 C353 H353 119.9
C353 C354 C355 119.8(3)
C353 C354 H354 120.1
C355 C354 H354 120.1
C356 C355 C354 120.3(3)
C356 C355 H355 119.9
C354 C355 H355 119.9
C355 C356 C351 120.3(3)
C355 C356 H356 119.8
C351 C356 H356 119.8
C31 C36 C35 118.2(2)
C31 C36 C361 119.4(2)
C35 C36 C361 122.4(3)
C362 C361 C366 118.0(3)
C362 C361 C36 122.3(3)
C366 C361 C36 119.7(3)
C363 C362 C361 120.6(3)
C363 C362 H362 119.7
C361 C362 H362 119.7
C364 C363 C362 120.5(3)
C364 C363 H363 119.8
C362 C363 H363 119.8
C363 C364 C365 119.9(3)
C363 C364 H364 120.0
C365 C364 H364 120.0
C364 C365 C366 119.8(3)
C364 C365 H365 120.1
C366 C365 H365 120.1
C365 C366 C361 121.2(3)
C365 C366 H366 119.4
C361 C366 H366 119.4
C4T O1T C1T 108.6(2)
C4T O1T W1 123.64(16)
C1T O1T W1 121.48(17)
O1T C1T C2T 105.8(3)
O1T C1T H1T1 110.6
C2T C1T H1T1 110.6
O1T C1T H1T2 110.6
C2T C1T H1T2 110.6
H1T1 C1T H1T2 108.7
C3T C2T C1T 103.8(3)
C3T C2T H2T1 111.0
C1T C2T H2T1 111.0
C3T C2T H2T2 111.0
C1T C2T H2T2 111.0
H2T1 C2T H2T2 109.0
C2T C3T C4T 101.7(3)
C2T C3T H3T1 111.4
C4T C3T H3T1 111.4
C2T C3T H3T2 111.4
C4T C3T H3T2 111.4
H3T1 C3T H3T2 109.3
O1T C4T C3T 103.3(2)
O1T C4T H4T1 111.1
C3T C4T H4T1 111.1
O1T C4T H4T2 111.1
C3T C4T H4T2 111.1
H4T1 C4T H4T2 109.1
W1A C1A H1C 119(2)
W1A C1A H1D 125(5)
H1C C1A H1D 116(5)
N1A W1A C1A 100.7(15)
N1A W1A O1A 105(2)
C1A W1A O1A 112(2)
N1A W1A N2B 98.2(16)
C1A W1A N2B 95.7(12)
O1A W1A N2B 139.3(16)
N1A W1A O1U 160.9(12)
C1A W1A O1U 98.4(13)
O1A W1A O1U 68.5(17)
N2B W1A O1U 78.3(11)
C11A N1A W1A 167(2)
N1A C11A C12A 121.0(19)
N1A C11A C16A 118.2(19)
C12A C11A C16A 120.8(16)
C13A C12A C11A 118.2(18)
C13A C12A C21A 117.7(19)
C11A C12A C21A 124(2)
C12A C21A C22A 110(2)
C12A C21A C23A 112(2)
C22A C21A C23A 109(2)
C12A C21A H21D 108.7
C22A C21A H21D 108.7
C23A C21A H21D 108.7
C21A C22A H22A 109.5
C21A C22A H22B 109.5
H22A C22A H22B 109.5
C21A C22A H22C 109.5
H22A C22A H22C 109.5
H22B C22A H22C 109.5
C21A C23A H23A 109.5
C21A C23A H23B 109.5
H23A C23A H23B 109.5
C21A C23A H23C 109.5
H23A C23A H23C 109.5
H23B C23A H23C 109.5
C14A C13A C12A 122(2)
C14A C13A H13A 119.2
C12A C13A H13A 119.2
C13A C14A C15A 120(2)
C13A C14A H14A 120.2
C15A C14A H14A 120.2
C14A C15A C16A 121(2)
C14A C15A H15A 119.3
C16A C15A H15A 119.3
C15A C16A C11A 118.2(18)
C15A C16A C61A 118.7(19)
C11A C16A C61A 123(2)
C62A C61A C16A 112(2)
C62A C61A C63A 110(2)
C16A C61A C63A 110(2)
C62A C61A H61A 108.2
C16A C61A H61A 108.2
C63A C61A H61A 108.2
C61A C62A H62A 109.5
C61A C62A H62B 109.5
H62A C62A H62B 109.5
C61A C62A H62C 109.5
H62A C62A H62C 109.5
H62B C62A H62C 109.5
C61A C63A H63A 109.5
C61A C63A H63B 109.5
H63A C63A H63B 109.5
C61A C63A H63C 109.5
H63A C63A H63C 109.5
H63B C63A H63C 109.5
C22B N2B C25B 106.3(8)
C22B N2B W1A 143.2(13)
C25B N2B W1A 110.6(12)
C22B C21B H21E 109.5
C22B C21B H21F 109.5
H21E C21B H21F 109.5
C22B C21B H21G 109.5
H21E C21B H21G 109.5
H21F C21B H21G 109.5
C22B C21B H21H 109.5
H21E C21B H21H 141.1
H21F C21B H21H 56.3
H21G C21B H21H 56.3
C22B C21B H21I 109.5
H21E C21B H21I 56.3
H21F C21B H21I 141.1
H21G C21B H21I 56.3
H21H C21B H21I 109.5
C22B C21B H21J 109.5
H21E C21B H21J 56.3
H21F C21B H21J 56.3
H21G C21B H21J 141.1
H21H C21B H21J 109.5
H21I C21B H21J 109.5
C23B C22B N2B 109.7(8)
C23B C22B C21B 128.9(13)
N2B C22B C21B 121.4(12)
C22B C23B C24B 107.7(8)
C22B C23B H23E 126.1
C24B C23B H23E 126.1
C25B C24B C23B 107.5(8)
C25B C24B H24B 126.2
C23B C24B H24B 126.2
C24B C25B N2B 108.7(8)
C24B C25B C26B 127.6(13)
N2B C25B C26B 123.3(12)
C25B C26B H1B 163(5)
C25B C26B H26D 109.5
H1B C26B H26D 68.6
C25B C26B H26E 109.5
H1B C26B H26E 58.2
H26D C26B H26E 109.5
C25B C26B H26F 109.5
H1B C26B H26F 86.2
H26D C26B H26F 109.5
H26E C26B H26F 109.5
C25B C26B H26G 109.5
H1B C26B H26G 74.1
H26D C26B H26G 141.1
H26E C26B H26G 56.3
H26F C26B H26G 56.3
C25B C26B H26H 109.5
H1B C26B H26H 83.6
H26D C26B H26H 56.3
H26E C26B H26H 141.1
H26F C26B H26H 56.3
H26G C26B H26H 109.5
C25B C26B H26I 109.5
H1B C26B H26I 55.1
H26D C26B H26I 56.3
H26E C26B H26I 56.3
H26F C26B H26I 141.1
H26G C26B H26I 109.5
H26H C26B H26I 109.5
C31A O1A W1A 128(2)
O1A C31A C32A 120.2(10)
O1A C31A C36A 119.2(10)
C32A C31A C36A 120.6(8)
C31A C32A C33A 119.7(8)
C31A C32A C21C 120.1(15)
C33A C32A C21C 119.3(14)
C22C C21C C26C 120.0
C22C C21C C32A 114.3(17)
C26C C21C C32A 125.7(17)
C23C C22C C21C 120.00(5)
C23C C22C H22D 120.0
C21C C22C H22D 120.0
C22C C23C C24C 120.0
C22C C23C H23D 120.0
C24C C23C H23D 120.0
C23C C24C C25C 120.0
C23C C24C H24C 120.0
C25C C24C H24C 120.0
C26C C25C C24C 120.00(5)
C26C C25C H25C 120.0
C24C C25C H25C 120.0
C25C C26C C21C 120.0
C25C C26C H26J 120.0
C21C C26C H26J 120.0
C34A C33A C32A 119.7(9)
C34A C33A C31C 115.7(17)
C32A C33A C31C 124.6(18)
C32C C31C C36C 120.00(6)
C32C C31C C33A 122.6(19)
C36C C31C C33A 117.4(19)
C33C C32C C31C 120.0
C33C C32C H32C 120.0
C31C C32C H32C 120.0
C34C C33C C32C 120.00(7)
C34C C33C H33C 120.0
C32C C33C H33C 120.0
C33C C34C C35C 120.00(14)
C33C C34C H34C 120.0
C35C C34C H34C 120.0
C36C C35C C34C 120.00(6)
C36C C35C H35C 120.0
C34C C35C H35C 120.0
C35C C36C C31C 120.00(6)
C35C C36C H36C 120.0
C31C C36C H36C 120.0
C33A C34A C35A 120.5(9)
C33A C34A H34A 119.7
C35A C34A H34A 119.7
C34A C35A C36A 119.9(9)
C34A C35A C51C 114.4(16)
C36A C35A C51C 125.5(16)
C52C C51C C56C 120.0
C52C C51C C35A 119.1(18)
C56C C51C C35A 120.9(18)
C53C C52C C51C 120.0
C53C C52C H52C 120.0
C51C C52C H52C 120.0
C54C C53C C52C 120.0
C54C C53C H53C 120.0
C52C C53C H53C 120.0
C53C C54C C55C 120.0
C53C C54C H54C 120.0
C55C C54C H54C 120.0
C56C C55C C54C 120.0
C56C C55C H55C 120.0
C54C C55C H55C 120.0
C55C C56C C51C 120.0
C55C C56C H56C 120.0
C51C C56C H56C 120.0
C35A C36A C31A 119.5(9)
C35A C36A C61C 120.9(16)
C31A C36A C61C 119.2(16)
C62C C61C C66C 120.00(5)
C62C C61C C36A 122.8(18)
C66C C61C C36A 117.2(18)
C63C C62C C61C 120.0
C63C C62C H62D 120.0
C61C C62C H62D 120.0
C62C C63C C64C 120.0
C62C C63C H63D 120.0
C64C C63C H63D 120.0
C65C C64C C63C 120.00(6)
C65C C64C H64C 120.0
C63C C64C H64C 120.0
C66C C65C C64C 120.0
C66C C65C H65C 120.0
C64C C65C H65C 120.0
C65C C66C C61C 120.0
C65C C66C H66C 120.0
C61C C66C H66C 120.0
C4U O1U C1U 109.7(9)
C4U O1U W1A 125.6(14)
C1U O1U W1A 124.0(14)
O1U C1U C2U 103.8(9)
O1U C1U H1U1 111.0
C2U C1U H1U1 111.0
O1U C1U H1U2 111.0
C2U C1U H1U2 111.0
H1U1 C1U H1U2 109.0
C3U C2U C1U 101.4(10)
C3U C2U H2U1 111.5
C1U C2U H2U1 111.5
C3U C2U H2U2 111.5
C1U C2U H2U2 111.5
H2U1 C2U H2U2 109.3
C2U C3U C4U 101.7(10)
C2U C3U H3U1 111.4
C4U C3U H3U1 111.4
C2U C3U H3U2 111.4
C4U C3U H3U2 111.4
H3U1 C3U H3U2 109.3
O1U C4U C3U 104.8(9)
O1U C4U H4U1 110.8
C3U C4U H4U1 110.8
O1U C4U H4U2 110.8
C3U C4U H4U2 110.8
H4U1 C4U H4U2 108.9
C3X C4X H4X1 109.5
C3X C4X H4X2 109.5
H4X1 C4X H4X2 109.5
C3X C4X H4X3 109.5
H4X1 C4X H4X3 109.5
H4X2 C4X H4X3 109.5
O1X C3X C4X 100.8(8)
O1X C3X H3X1 111.6
C4X C3X H3X1 111.6
O1X C3X H3X2 111.6
C4X C3X H3X2 111.6
H3X1 C3X H3X2 109.4
C3X O1X C1X 105.3(8)
O1X C1X C2X 95.6(6)
O1X C1X H1X1 112.6
C2X C1X H1X1 112.6
O1X C1X H1X2 112.6
C2X C1X H1X2 112.6
H1X1 C1X H1X2 110.1
C1X C2X H2X1 109.5
C1X C2X H2X2 109.5
H2X1 C2X H2X2 109.5
C1X C2X H2X3 109.5
H2X1 C2X H2X3 109.5
H2X2 C2X H2X3 109.5
C3Y C4Y H4Y1 109.5
C3Y C4Y H4Y2 109.5
H4Y1 C4Y H4Y2 109.5
C3Y C4Y H4Y3 109.5
H4Y1 C4Y H4Y3 109.5
H4Y2 C4Y H4Y3 109.5
O1Y C3Y C4Y 104.8(9)
O1Y C3Y H3Y1 110.8
C4Y C3Y H3Y1 110.8
O1Y C3Y H3Y2 110.8
C4Y C3Y H3Y2 110.8
H3Y1 C3Y H3Y2 108.9
C3Y O1Y C1Y 111.6(10)
O1Y C1Y C2Y 107.3(9)
O1Y C1Y H1Y1 110.3
C2Y C1Y H1Y1 110.3
O1Y C1Y H1Y2 110.3
C2Y C1Y H1Y2 110.3
H1Y1 C1Y H1Y2 108.5
C1Y C2Y H2Y1 109.5
C1Y C2Y H2Y2 109.5
H2Y1 C2Y H2Y2 109.5
C1Y C2Y H2Y3 109.5
H2Y1 C2Y H2Y3 109.5
H2Y2 C2Y H2Y3 109.5
C3Z C4Z H4Z1 109.5
C3Z C4Z H4Z2 109.5
H4Z1 C4Z H4Z2 109.5
C3Z C4Z H4Z3 109.5
H4Z1 C4Z H4Z3 109.5
H4Z2 C4Z H4Z3 109.5
O1Z C3Z C4Z 101.2(9)
O1Z C3Z H3Z1 111.5
C4Z C3Z H3Z1 111.5
O1Z C3Z H3Z2 111.5
C4Z C3Z H3Z2 111.5
H3Z1 C3Z H3Z2 109.4
C1Z O1Z C3Z 111.2(11)
O1Z C1Z C2Z 107.8(9)
O1Z C1Z H1Z1 110.2
C2Z C1Z H1Z1 110.2
O1Z C1Z H1Z2 110.2
C2Z C1Z H1Z2 110.2
H1Z1 C1Z H1Z2 108.5
C1Z C2Z H2Z1 109.5
C1Z C2Z H2Z2 109.5
H2Z1 C2Z H2Z2 109.5
C1Z C2Z H2Z3 109.5
H2Z1 C2Z H2Z3 109.5
H2Z2 C2Z H2Z3 109.5

loop_
_geom_bond_atom_site_label_1
_geom_bond_atom_site_label_2
_geom_bond_distance
C1 W1 1.900(3)
C1 H1A 0.917(16)
C1 H1B 0.967(16)
W1 N1 1.738(2)
W1 O1 1.971(3)
W1 N2 2.070(2)
W1 O1T 2.2966(19)
N1 C11 1.400(3)
C11 C16 1.416(4)
C11 C12 1.417(4)
C12 C13 1.393(4)
C12 C121 1.514(4)
C121 C122 1.509(4)
C121 C123 1.528(5)
C121 H121 1.0000
C122 H12A 0.9800
C122 H12B 0.9800
C122 H12C 0.9800
C123 H12D 0.9800
C123 H12E 0.9800
C123 H12F 0.9800
C13 C14 1.386(4)
C13 H13 0.9500
C14 C15 1.387(4)
C14 H14 0.9500
C15 C16 1.391(4)
C15 H15 0.9500
C16 C161 1.522(4)
C161 C162 1.523(5)
C161 C163 1.535(5)
C161 H161 1.0000
C162 H16A 0.9800
C162 H16B 0.9800
C162 H16C 0.9800
C163 H16D 0.9800
C163 H16E 0.9800
C163 H16F 0.9800
N2 C22 1.394(4)
N2 C25 1.405(3)
C21 C22 1.495(4)
C21 H21A 0.9800
C21 H21B 0.9800
C21 H21C 0.9800
C21 H1D 0.4(3)
C22 C23 1.355(5)
C23 C24 1.420(6)
C23 H23 0.9500
C24 C25 1.372(4)
C24 H24 0.9500
C25 C26 1.489(5)
C26 H26A 0.9800
C26 H26B 0.9800
C26 H26C 0.9800
O1 C31 1.369(3)
C31 C36 1.403(4)
C31 C32 1.410(4)
C32 C33 1.411(3)
C32 C321 1.490(3)
C321 C326 1.391(4)
C321 C322 1.390(4)
C322 C323 1.399(5)
C322 H322 0.9500
C323 C324 1.383(6)
C323 H323 0.9500
C324 C325 1.367(6)
C324 H324 0.9500
C325 C326 1.400(5)
C325 H325 0.9500
C326 H326 0.9500
C33 C34 1.394(4)
C33 C331 1.491(3)
C331 C336 1.396(4)
C331 C332 1.395(4)
C332 C333 1.390(4)
C332 H332 0.9500
C333 C334 1.387(4)
C333 H333 0.9500
C334 C335 1.383(5)
C334 H334 0.9500
C335 C336 1.397(4)
C335 H335 0.9500
C336 H336 0.9500
C34 C35 1.398(4)
C34 H34 0.9500
C35 C36 1.415(3)
C35 C351 1.489(3)
C351 C352 1.400(4)
C351 C356 1.402(4)
C352 C353 1.389(4)
C352 H352 0.9500
C353 C354 1.379(5)
C353 H353 0.9500
C354 C355 1.392(5)
C354 H354 0.9500
C355 C356 1.390(4)
C355 H355 0.9500
C356 H356 0.9500
C36 C361 1.496(3)
C361 C362 1.398(4)
C361 C366 1.402(4)
C362 C363 1.393(4)
C362 H362 0.9500
C363 C364 1.377(5)
C363 H363 0.9500
C364 C365 1.389(5)
C364 H364 0.9500
C365 C366 1.389(4)
C365 H365 0.9500
C366 H366 0.9500
O1T C4T 1.459(3)
O1T C1T 1.461(4)
C1T C2T 1.523(4)
C1T H1T1 0.9900
C1T H1T2 0.9900
C2T C3T 1.513(5)
C2T H2T1 0.9900
C2T H2T2 0.9900
C3T C4T 1.515(4)
C3T H3T1 0.9900
C3T H3T2 0.9900
C4T H4T1 0.9900
C4T H4T2 0.9900
C1A W1A 1.903(10)
C1A H1C 0.951(19)
C1A H1D 0.953(19)
W1A N1A 1.737(8)
W1A O1A 1.976(9)
W1A N2B 2.075(13)
W1A O1U 2.305(14)
N1A C11A 1.405(15)
C11A C12A 1.411(15)
C11A C16A 1.419(15)
C12A C13A 1.396(16)
C12A C21A 1.516(16)
C21A C22A 1.522(18)
C21A C23A 1.528(18)
C21A H21D 1.0000
C22A H22A 0.9800
C22A H22B 0.9800
C22A H22C 0.9800
C23A H23A 0.9800
C23A H23B 0.9800
C23A H23C 0.9800
C13A C14A 1.383(17)
C13A H13A 0.9500
C14A C15A 1.388(17)
C14A H14A 0.9500
C15A C16A 1.393(16)
C15A H15A 0.9500
C16A C61A 1.522(16)
C61A C62A 1.517(18)
C61A C63A 1.542(18)
C61A H61A 1.0000
C62A H62A 0.9800
C62A H62B 0.9800
C62A H62C 0.9800
C63A H63A 0.9800
C63A H63B 0.9800
C63A H63C 0.9800
N2B C22B 1.394(9)
N2B C25B 1.410(9)
C21B C22B 1.494(9)
C21B H21E 0.9800
C21B H21F 0.9800
C21B H21G 0.9800
C21B H21H 0.9800
C21B H21I 0.9800
C21B H21J 0.9800
C22B C23B 1.356(9)
C23B C24B 1.419(11)
C23B H23E 0.9500
C24B C25B 1.369(9)
C24B H24B 0.9500
C25B C26B 1.492(10)
C26B H1B 0.90(4)
C26B H26D 0.9800
C26B H26E 0.9800
C26B H26F 0.9800
C26B H26G 0.9800
C26B H26H 0.9800
C26B H26I 0.9800
O1A C31A 1.367(8)
C31A C32A 1.400(10)
C31A C36A 1.406(10)
C32A C33A 1.408(11)
C32A C21C 1.492(7)
C21C C22C 1.3900
C21C C26C 1.3900
C22C C23C 1.3900
C22C H22D 0.9500
C23C C24C 1.3900
C23C H23D 0.9500
C24C C25C 1.3900
C24C H24C 0.9500
C25C C26C 1.3900
C25C H25C 0.9500
C26C H26J 0.9500
C33A C34A 1.402(11)
C33A C31C 1.493(7)
C31C C32C 1.3900
C31C C36C 1.3900
C32C C33C 1.3900
C32C H32C 0.9500
C33C C34C 1.3900
C33C H33C 0.9500
C34C C35C 1.3900
C34C H34C 0.9500
C35C C36C 1.3900
C35C H35C 0.9500
C36C H36C 0.9500
C34A C35A 1.402(11)
C34A H34A 0.9500
C35A C36A 1.406(11)
C35A C51C 1.492(7)
C51C C52C 1.3900
C51C C56C 1.3900
C52C C53C 1.3900
C52C H52C 0.9500
C53C C54C 1.3900
C53C H53C 0.9500
C54C C55C 1.3900
C54C H54C 0.9500
C55C C56C 1.3900
C55C H55C 0.9500
C56C H56C 0.9500
C36A C61C 1.494(7)
C61C C62C 1.3900
C61C C66C 1.3900
C62C C63C 1.3900
C62C H62D 0.9500
C63C C64C 1.3900
C63C H63D 0.9500
C64C C65C 1.3900
C64C H64C 0.9500
C65C C66C 1.3900
C65C H65C 0.9500
C66C H66C 0.9500
O1U C4U 1.459(8)
O1U C1U 1.460(8)
C1U C2U 1.524(9)
C1U H1U1 0.9900
C1U H1U2 0.9900
C2U C3U 1.516(10)
C2U H2U1 0.9900
C2U H2U2 0.9900
C3U C4U 1.521(9)
C3U H3U1 0.9900
C3U H3U2 0.9900
C4U H4U1 0.9900
C4U H4U2 0.9900
C4X C3X 1.592(11)
C4X H4X1 0.9800
C4X H4X2 0.9800
C4X H4X3 0.9800
C3X O1X 1.442(9)
C3X H3X1 0.9900
C3X H3X2 0.9900
O1X C1X 1.472(8)
C1X C2X 1.629(10)
C1X H1X1 0.9900
C1X H1X2 0.9900
C2X H2X1 0.9800
C2X H2X2 0.9800
C2X H2X3 0.9800
C4Y C3Y 1.587(11)
C4Y H4Y1 0.9800
C4Y H4Y2 0.9800
C4Y H4Y3 0.9800
C3Y O1Y 1.433(9)
C3Y H3Y1 0.9900
C3Y H3Y2 0.9900
O1Y C1Y 1.436(9)
C1Y C2Y 1.575(11)
C1Y H1Y1 0.9900
C1Y H1Y2 0.9900
C2Y H2Y1 0.9800
C2Y H2Y2 0.9800
C2Y H2Y3 0.9800
C4Z C3Z 1.590(11)
C4Z H4Z1 0.9800
C4Z H4Z2 0.9800
C4Z H4Z3 0.9800
C3Z O1Z 1.446(9)
C3Z H3Z1 0.9900
C3Z H3Z2 0.9900
O1Z C1Z 1.427(9)
C1Z C2Z 1.595(11)
C1Z H1Z1 0.9900
C1Z H1Z2 0.9900
C2Z H2Z1 0.9800
C2Z H2Z2 0.9800
C2Z H2Z3 0.9800

loop_
_geom_torsion_atom_site_label_1
_geom_torsion_atom_site_label_2
_geom_torsion_atom_site_label_3
_geom_torsion_atom_site_label_4
_geom_torsion
C1 W1 N1 C11 -87.3(11)
O1 W1 N1 C11 155.2(10)
N2 W1 N1 C11 17.6(11)
O1T W1 N1 C11 35.9(19)
W1 N1 C11 C16 36.5(12)
W1 N1 C11 C12 -142.8(10)
N1 C11 C12 C13 178.3(3)
C16 C11 C12 C13 -1.0(5)
N1 C11 C12 C121 -2.0(5)
C16 C11 C12 C121 178.7(4)
C13 C12 C121 C122 63.8(5)
C11 C12 C121 C122 -115.9(4)
C13 C12 C121 C123 -59.8(5)
C11 C12 C121 C123 120.5(4)
C11 C12 C13 C14 0.8(6)
C121 C12 C13 C14 -178.9(4)
C12 C13 C14 C15 0.1(7)
C13 C14 C15 C16 -0.7(6)
C14 C15 C16 C11 0.4(6)
C14 C15 C16 C161 -177.9(4)
N1 C11 C16 C15 -178.8(3)
C12 C11 C16 C15 0.5(5)
N1 C11 C16 C161 -0.6(5)
C12 C11 C16 C161 178.7(3)
C15 C16 C161 C162 66.2(5)
C11 C16 C161 C162 -112.1(4)
C15 C16 C161 C163 -58.2(5)
C11 C16 C161 C163 123.6(4)
N1 W1 N2 C22 62.3(3)
C1 W1 N2 C22 160.3(2)
O1 W1 N2 C22 -57.1(3)
O1T W1 N2 C22 -115.7(3)
N1 W1 N2 C25 -117.6(3)
C1 W1 N2 C25 -19.6(3)
O1 W1 N2 C25 123.0(3)
O1T W1 N2 C25 64.4(3)
C25 N2 C22 C23 -0.1(4)
W1 N2 C22 C23 -180.0(3)
C25 N2 C22 C21 -178.5(3)
W1 N2 C22 C21 1.6(4)
N2 C22 C23 C24 -0.4(5)
C21 C22 C23 C24 177.9(3)
C22 C23 C24 C25 0.7(5)
C23 C24 C25 N2 -0.7(4)
C23 C24 C25 C26 178.4(4)
C22 N2 C25 C24 0.5(4)
W1 N2 C25 C24 -179.6(2)
C22 N2 C25 C26 -178.6(3)
W1 N2 C25 C26 1.2(5)
N1 W1 O1 C31 12.4(4)
C1 W1 O1 C31 -92.9(3)
N2 W1 O1 C31 127.3(3)
O1T W1 O1 C31 -173.1(4)
W1 O1 C31 C36 -107.8(4)
W1 O1 C31 C32 72.4(4)
O1 C31 C32 C33 -172.5(3)
C36 C31 C32 C33 7.7(5)
O1 C31 C32 C321 7.3(4)
C36 C31 C32 C321 -172.4(3)
C31 C32 C321 C326 -116.7(4)
C33 C32 C321 C326 63.1(5)
C31 C32 C321 C322 64.3(5)
C33 C32 C321 C322 -115.9(5)
C326 C321 C322 C323 0.6(5)
C32 C321 C322 C323 179.6(3)
C321 C322 C323 C324 0.6(6)
C322 C323 C324 C325 -1.9(7)
C323 C324 C325 C326 2.0(7)
C322 C321 C326 C325 -0.5(5)
C32 C321 C326 C325 -179.5(3)
C324 C325 C326 C321 -0.8(6)
C31 C32 C33 C34 -2.8(6)
C321 C32 C33 C34 177.4(4)
C31 C32 C33 C331 179.7(4)
C321 C32 C33 C331 -0.2(6)
C34 C33 C331 C336 51.9(6)
C32 C33 C331 C336 -130.5(6)
C34 C33 C331 C332 -125.9(6)
C32 C33 C331 C332 51.7(6)
C336 C331 C332 C333 0.6(4)
C33 C331 C332 C333 178.4(3)
C331 C332 C333 C334 0.5(4)
C332 C333 C334 C335 -0.6(5)
C333 C334 C335 C336 -0.3(5)
C332 C331 C336 C335 -1.5(4)
C33 C331 C336 C335 -179.4(3)
C334 C335 C336 C331 1.4(5)
C32 C33 C34 C35 -3.0(8)
C331 C33 C34 C35 174.6(5)
C33 C34 C35 C36 4.1(8)
C33 C34 C35 C351 -173.2(4)
C34 C35 C351 C352 -50.0(6)
C36 C35 C351 C352 132.9(5)
C34 C35 C351 C356 123.6(5)
C36 C35 C351 C356 -53.5(6)
C356 C351 C352 C353 -1.3(4)
C35 C351 C352 C353 172.4(3)
C351 C352 C353 C354 0.0(5)
C352 C353 C354 C355 1.0(5)
C353 C354 C355 C356 -0.7(5)
C354 C355 C356 C351 -0.7(5)
C352 C351 C356 C355 1.7(4)
C35 C351 C356 C355 -172.0(3)
O1 C31 C36 C35 173.5(3)
C32 C31 C36 C35 -6.7(5)
O1 C31 C36 C361 -7.6(4)
C32 C31 C36 C361 172.1(3)
C34 C35 C36 C31 0.8(6)
C351 C35 C36 C31 177.8(4)
C34 C35 C36 C361 -178.1(4)
C351 C35 C36 C361 -1.0(6)
C31 C36 C361 C362 128.7(4)
C35 C36 C361 C362 -52.5(5)
C31 C36 C361 C366 -53.6(5)
C35 C36 C361 C366 125.2(5)
C366 C361 C362 C363 0.8(4)
C36 C361 C362 C363 178.5(3)
C361 C362 C363 C364 -1.7(5)
C362 C363 C364 C365 1.3(5)
C363 C364 C365 C366 -0.1(5)
C364 C365 C366 C361 -0.8(5)
C362 C361 C366 C365 0.4(4)
C36 C361 C366 C365 -177.3(3)
N1 W1 O1T C4T 175.3(10)
C1 W1 O1T C4T -61.1(2)
O1 W1 O1T C4T 54.6(3)
N2 W1 O1T C4T -166.1(2)
N1 W1 O1T C1T 26.5(12)
C1 W1 O1T C1T 150.1(2)
O1 W1 O1T C1T -94.3(3)
N2 W1 O1T C1T 45.1(2)
C4T O1T C1T C2T 6.7(3)
W1 O1T C1T C2T 159.7(2)
O1T C1T C2T C3T 18.9(3)
C1T C2T C3T C4T -36.2(4)
C1T O1T C4T C3T -29.7(3)
W1 O1T C4T C3T 178.0(2)
C2T C3T C4T O1T 40.5(4)
C1A W1A N1A C11A 34(12)
O1A W1A N1A C11A 150(11)
N2B W1A N1A C11A -64(12)
O1U W1A N1A C11A -142(9)
W1A N1A C11A C12A -98(12)
W1A N1A C11A C16A 81(12)
N1A C11A C12A C13A -179(3)
C16A C11A C12A C13A 2(3)
N1A C11A C12A C21A -1(2)
C16A C11A C12A C21A -180(3)
C13A C12A C21A C22A 46(4)
C11A C12A C21A C22A -132(3)
C13A C12A C21A C23A -76(4)
C11A C12A C21A C23A 107(3)
C11A C12A C13A C14A -3(6)
C21A C12A C13A C14A 179(4)
C12A C13A C14A C15A 4(7)
C13A C14A C15A C16A -5(7)
C14A C15A C16A C11A 4(6)
C14A C15A C16A C61A 177(4)
N1A C11A C16A C15A 178(3)
C12A C11A C16A C15A -3(5)
N1A C11A C16A C61A 6(4)
C12A C11A C16A C61A -176(2)
C15A C16A C61A C62A 50(5)
C11A C16A C61A C62A -138(4)
C15A C16A C61A C63A -73(4)
C11A C16A C61A C63A 99(4)
N1A W1A N2B C22B 93(3)
C1A W1A N2B C22B -9(4)
O1A W1A N2B C22B -141(4)
O1U W1A N2B C22B -106(3)
N1A W1A N2B C25B -89(2)
C1A W1A N2B C25B 169(2)
O1A W1A N2B C25B 37(4)
O1U W1A N2B C25B 72(2)
C25B N2B C22B C23B 2(2)
W1A N2B C22B C23B -179(4)
C25B N2B C22B C21B -178.3(16)
W1A N2B C22B C21B 0(4)
N2B C22B C23B C24B -1(3)
C21B C22B C23B C24B 179.7(19)
C22B C23B C24B C25B -1(4)
C23B C24B C25B N2B 2(4)
C23B C24B C25B C26B 175(3)
C22B N2B C25B C24B -3(3)
W1A N2B C25B C24B 178(3)
C22B N2B C25B C26B -176(3)
W1A N2B C25B C26B 5(4)
N1A W1A O1A C31A -37(3)
C1A W1A O1A C31A 71(3)
N2B W1A O1A C31A -160(2)
O1U W1A O1A C31A 162(4)
W1A O1A C31A C32A 109(3)
W1A O1A C31A C36A -70(4)
O1A C31A C32A C33A 180(2)
C36A C31A C32A C33A -2(3)
O1A C31A C32A C21C 10.4(18)
C36A C31A C32A C21C -171(3)
C31A C32A C21C C22C 64(3)
C33A C32A C21C C22C -105(4)
C31A C32A C21C C26C -116(3)
C33A C32A C21C C26C 74(4)
C26C C21C C22C C23C 0.0
C32A C21C C22C C23C 179.7(8)
C21C C22C C23C C24C 0.0
C22C C23C C24C C25C 0.0
C23C C24C C25C C26C 0.0
C24C C25C C26C C21C 0.0
C22C C21C C26C C25C 0.0
C32A C21C C26C C25C -179.6(9)
C31A C32A C33A C34A 1(6)
C21C C32A C33A C34A 171(4)
C31A C32A C33A C31C 178(3)
C21C C32A C33A C31C -12(5)
C34A C33A C31C C32C -132(6)
C32A C33A C31C C32C 51(7)
C34A C33A C31C C36C 48(6)
C32A C33A C31C C36C -129(7)
C36C C31C C32C C33C 0.0
C33A C31C C32C C33C 180.0(8)
C31C C32C C33C C34C 0.0
C32C C33C C34C C35C 0.00(7)
C33C C34C C35C C36C 0.0
C34C C35C C36C C31C 0.0
C32C C31C C36C C35C 0.0
C33A C31C C36C C35C -180.0(8)
C32A C33A C34A C35A 0(8)
C31C C33A C34A C35A -178(5)
C33A C34A C35A C36A 0(8)
C33A C34A C35A C51C -175(4)
C34A C35A C51C C52C -56(5)
C36A C35A C51C C52C 129(6)
C34A C35A C51C C56C 124(5)
C36A C35A C51C C56C -51(6)
C56C C51C C52C C53C 0.0
C35A C51C C52C C53C 179.8(8)
C51C C52C C53C C54C 0.0
C52C C53C C54C C55C 0.0
C53C C54C C55C C56C 0.0
C54C C55C C56C C51C 0.0
C52C C51C C56C C55C 0.0
C35A C51C C56C C55C -179.8(8)
C34A C35A C36A C31A -1(7)
C51C C35A C36A C31A 174(4)
C34A C35A C36A C61C -173(4)
C51C C35A C36A C61C 2(6)
O1A C31A C36A C35A 180(3)
C32A C31A C36A C35A 1(5)
O1A C31A C36A C61C -8(4)
C32A C31A C36A C61C 174(2)
C35A C36A C61C C62C -59(5)
C31A C36A C61C C62C 129(4)
C35A C36A C61C C66C 121(5)
C31A C36A C61C C66C -51(4)
C66C C61C C62C C63C 0.0
C36A C61C C62C C63C 179.8(8)
C61C C62C C63C C64C 0.0
C62C C63C C64C C65C 0.0
C63C C64C C65C C66C 0.0
C64C C65C C66C C61C 0.0
C62C C61C C66C C65C 0.0
C36A C61C C66C C65C -179.8(8)
N1A W1A O1U C4U -52(5)
C1A W1A O1U C4U 133(3)
O1A W1A O1U C4U 23(3)
N2B W1A O1U C4U -133(3)
N1A W1A O1U C1U 118(5)
C1A W1A O1U C1U -57(3)
O1A W1A O1U C1U -167(3)
N2B W1A O1U C1U 37(3)
C4U O1U C1U C2U -17(4)
W1A O1U C1U C2U 172(3)
O1U C1U C2U C3U 37(3)
C1U C2U C3U C4U -43(3)
C1U O1U C4U C3U -10(4)
W1A O1U C4U C3U 161(3)
C2U C3U C4U O1U 33(3)
C4X C3X O1X C1X -158.8(10)
C3X O1X C1X C2X -154.5(11)
C4Y C3Y O1Y C1Y 155.4(13)
C3Y O1Y C1Y C2Y 67.5(16)
C4Z C3Z O1Z C1Z 137(2)
C3Z O1Z C1Z C2Z -166.7(15)
